data_2216140
loop_
_publ_author_name
'Xuan, Xiao-peng'
'Zhao, Pei-zheng'

_publ_section_title
;Diaqua(2,9-dimethyl-1,10-phenanthroline-\k^2^<i>N</i>,<i>N</i>')(3-hydroxybenzoato-\k^2^<i>O</i>,<i>O</i>')nickel(II)
 nitrate
;
_journal_coeditor_code SJ2386
_journal_issue 11
_journal_name_full 'Acta Crystallographica Section E'
_journal_page_first m2856
_journal_page_last m2856
_journal_paper_doi 10.1107/S1600536807052944
_journal_volume 63
_journal_year 2007
_chemical_formula_iupac '[Ni (C7 H5 O3) (C14 H12 N2) (H2 O)2] N O3'
_chemical_formula_moiety 'C21 H20 N2 Ni O5 +, N O3 -'
_chemical_formula_sum 'C21 H20 N3 Ni O8'
_chemical_formula_weight 501.11
_chemical_name_systematic
;
Diaqua(2,9-dimethyl-1,10-phenanthroline-\k^2^N,N')(3-hydroxybenzoato-\
\k^2^O,O')nickel(II) nitrate
;
_space_group_IT_number 15
_symmetry_cell_setting monoclinic
_symmetry_space_group_name_Hall '-C 2yc'
_symmetry_space_group_name_H-M 'C 1 2/c 1'
_atom_sites_solution_hydrogens geom
_atom_sites_solution_primary direct
_atom_sites_solution_secondary difmap
_audit_creation_method SHELXL-97
_cell_angle_alpha 90.00
_cell_angle_beta 119.3110(10)
_cell_angle_gamma 90.00
_cell_formula_units_Z 4
_cell_length_a 10.9278(15)
_cell_length_b 28.509(4)
_cell_length_c 7.9738(11)
_cell_measurement_reflns_used 2940
_cell_measurement_temperature 293(2)
_cell_measurement_theta_max 25.61
_cell_measurement_theta_min 2.74
_cell_volume 2166.1(5)
_computing_cell_refinement 'SAINT (Bruker, 1997)'
_computing_data_collection 'SMART (Bruker, 1997)'
_computing_data_reduction 'SAINT (Bruker, 1997)'
_computing_molecular_graphics 'SHELXTL (Bruker, 1997)'
_computing_publication_material 'SHELXTL (Bruker, 1997)'
_computing_structure_refinement 'SHELXL97 (Sheldrick, 1997)'
_computing_structure_solution 'SHELXS97 (Sheldrick, 1997)'
_diffrn_ambient_temperature 293(2)
_diffrn_measured_fraction_theta_full 0.999
_diffrn_measured_fraction_theta_max 0.999
_diffrn_measurement_device_type 'Bruker SMART CCD area-detector'
_diffrn_measurement_method '\f and \w'
_diffrn_radiation_monochromator graphite
_diffrn_radiation_source 'fine-focus sealed tube'
_diffrn_radiation_type MoK\a
_diffrn_radiation_wavelength 0.71073
_diffrn_reflns_av_R_equivalents 0.0549
_diffrn_reflns_av_sigmaI/netI 0.0414
_diffrn_reflns_limit_h_max 13
_diffrn_reflns_limit_h_min -13
_diffrn_reflns_limit_k_max 34
_diffrn_reflns_limit_k_min -34
_diffrn_reflns_limit_l_max 9
_diffrn_reflns_limit_l_min -9
_diffrn_reflns_number 8026
_diffrn_reflns_theta_full 25.50
_diffrn_reflns_theta_max 25.50
_diffrn_reflns_theta_min 2.74
_diffrn_standards_number 0
_exptl_absorpt_coefficient_mu 0.950
_exptl_absorpt_correction_T_max 0.9496
_exptl_absorpt_correction_T_min 0.7083
_exptl_absorpt_correction_type multi-scan
_exptl_absorpt_process_details '(SADABS; Bruker, 1997)'
_exptl_crystal_colour blue
_exptl_crystal_density_diffrn 1.537
_exptl_crystal_density_method 'not measured'
_exptl_crystal_description block
_exptl_crystal_F_000 1036
_exptl_crystal_size_max 0.39
_exptl_crystal_size_mid 0.18
_exptl_crystal_size_min 0.05
_refine_diff_density_max 0.417
_refine_diff_density_min -0.292
_refine_ls_extinction_method none
_refine_ls_goodness_of_fit_ref 0.991
_refine_ls_hydrogen_treatment constr
_refine_ls_matrix_type full
_refine_ls_number_parameters 159
_refine_ls_number_reflns 2025
_refine_ls_number_restraints 0
_refine_ls_restrained_S_all 0.991
_refine_ls_R_factor_all 0.0409
_refine_ls_R_factor_gt 0.0326
_refine_ls_shift/su_max 0.001
_refine_ls_shift/su_mean <0.001
_refine_ls_structure_factor_coef Fsqd
_refine_ls_weighting_details 'calc w=1/[\s^2^(Fo^2^)+(0.0504P)^2^] where P=(Fo^2^+2Fc^2^)/3'
_refine_ls_weighting_scheme calc
_refine_ls_wR_factor_gt 0.0807
_refine_ls_wR_factor_ref 0.0845
_reflns_number_gt 1688
_reflns_number_total 2025
_reflns_threshold_expression I>2\s(I)
_cod_data_source_file sj2386.cif
_cod_data_source_block I
_cod_depositor_comments
;
The following automatic conversions were performed:
'_symmetry_cell_setting' value 'Monoclinic' changed to 'monoclinic'
according to '/home/saulius/struct/CIF-dictionaries/cif_core.dic'
dictionary named 'cif_core.dic' version 2.4.1 from 2010-06-29.

Automatic conversion script
Id: cif_fix_enum 1527 2010-12-29 10:47:43Z saulius 

The following automatic conversions were performed:

'_symmetry_cell_setting' value 'Monoclinic' changed to 'monoclinic'
according to /home/saulius/struct/CIF-dictionaries/cif_core.dic
dictionary named 'cif_core.dic' version 2.4.1 from 2010-06-29.

Automatic conversion script
Id: cif_fix_values 1715 2011-07-08 13:25:40Z adriana 
;
_cod_original_cell_volume 2166.2(5)
_cod_original_sg_symbol_H-M 'C 2/c'
_cod_database_code 2216140
_cod_database_fobs_code 2216140

loop_
_symmetry_equiv_pos_as_xyz
'x, y, z'
'-x, y, -z+1/2'
'x+1/2, y+1/2, z'
'-x+1/2, y+1/2, -z+1/2'
'-x, -y, -z'
'x, -y, z-1/2'
'-x+1/2, -y+1/2, -z'
'x+1/2, -y+1/2, z-1/2'

loop_
_atom_site_type_symbol
_atom_site_label
_atom_site_fract_x
_atom_site_fract_y
_atom_site_fract_z
_atom_site_U_iso_or_equiv
_atom_site_adp_type
_atom_site_calc_flag
_atom_site_refinement_flags
_atom_site_occupancy
Ni Ni1 0.5000 0.294675(12) 0.7500 0.03422(15) Uani d S 1
O O1 0.39684(13) 0.22911(5) 0.7403(2) 0.0397(4) Uani d . 1
O O2 0.3150(4) 0.05478(12) 0.7986(8) 0.0832(14) Uani d P 0.50
H H2 0.2666 0.0711 0.8279 0.125 Uiso calc PR 0.50
O O3 0.38872(15) 0.29142(5) 0.4572(2) 0.0448(4) Uani d . 1
H H1W 0.4134 0.3082 0.3948 0.067 Uiso d R 1
H H2W 0.3025 0.2877 0.3996 0.067 Uiso d R 1
O O4 0.5000 0.33471(10) 0.2500 0.0957(11) Uani d S 1
O O5 0.4233(3) 0.39816(10) 0.2940(3) 0.1127(9) Uani d . 1
N N1 0.61633(17) 0.35019(6) 0.7301(3) 0.0410(4) Uani d . 1
N N2 0.5000 0.37810(10) 0.2500 0.0479(6) Uani d S 1
C C1 0.7845(3) 0.30371(9) 0.6822(5) 0.0729(9) Uani d . 1
H H1A 0.8548 0.2926 0.8059 0.109 Uiso calc R 1
H H1B 0.8252 0.3077 0.6003 0.109 Uiso calc R 1
H H1C 0.7094 0.2813 0.6256 0.109 Uiso calc R 1
C C2 0.7287(2) 0.34941(9) 0.7052(4) 0.0514(6) Uani d . 1
C C3 0.7936(3) 0.39192(10) 0.6978(4) 0.0702(8) Uani d . 1
H H3A 0.8727 0.3910 0.6827 0.084 Uiso calc R 1
C C4 0.7417(3) 0.43345(11) 0.7125(4) 0.0780(9) Uani d . 1
H H4 0.7856 0.4611 0.7086 0.094 Uiso calc R 1
C C5 0.6220(3) 0.43551(9) 0.7335(4) 0.0629(7) Uani d . 1
C C6 0.5625(2) 0.39226(7) 0.7414(3) 0.0457(6) Uani d . 1
C C7 0.5579(4) 0.47808(9) 0.7422(5) 0.0859(11) Uani d . 1
H H7 0.5977 0.5065 0.7369 0.103 Uiso calc R 1
C C8 0.5000 0.20663(10) 0.7500 0.0362(7) Uani d S 1
C C9 0.5000 0.15418(10) 0.7500 0.0408(7) Uani d S 1
C C10 0.3994(2) 0.12960(8) 0.7713(4) 0.0521(6) Uani d . 1
H H10 0.3314 0.1458 0.7859 0.063 Uiso calc R 1
C C11 0.3989(3) 0.08092(9) 0.7711(5) 0.0688(8) Uani d . 1
C C12 0.5000 0.05679(12) 0.7500 0.0792(13) Uani d S 1
H H12 0.5000 0.0242 0.7500 0.095 Uiso calc SR 1

loop_
_atom_site_aniso_label
_atom_site_aniso_U_11
_atom_site_aniso_U_22
_atom_site_aniso_U_33
_atom_site_aniso_U_12
_atom_site_aniso_U_13
_atom_site_aniso_U_23
Ni1 0.0248(2) 0.0285(2) 0.0475(3) 0.000 0.01626(18) 0.000
O1 0.0278(7) 0.0326(8) 0.0590(10) 0.0008(6) 0.0215(7) -0.0001(7)
O2 0.075(3) 0.0368(19) 0.171(4) -0.0047(18) 0.086(3) 0.007(2)
O3 0.0337(8) 0.0483(9) 0.0480(9) -0.0074(6) 0.0167(7) 0.0026(7)
O4 0.179(4) 0.0497(16) 0.092(2) 0.000 0.092(2) 0.000
O5 0.1028(18) 0.151(2) 0.0926(17) 0.0680(17) 0.0541(15) 0.0065(15)
N1 0.0319(9) 0.0374(10) 0.0459(11) -0.0045(8) 0.0130(8) 0.0029(8)
N2 0.0437(15) 0.0499(17) 0.0535(17) 0.000 0.0266(14) 0.000
C1 0.0514(16) 0.0655(18) 0.122(3) 0.0110(13) 0.0580(18) 0.0287(17)
C2 0.0347(12) 0.0551(15) 0.0592(15) -0.0078(10) 0.0190(11) 0.0095(12)
C3 0.0497(16) 0.074(2) 0.086(2) -0.0219(14) 0.0321(15) 0.0072(16)
C4 0.084(2) 0.0551(18) 0.092(2) -0.0329(16) 0.0408(19) -0.0012(16)
C5 0.0782(19) 0.0424(14) 0.0647(17) -0.0178(13) 0.0324(15) -0.0047(12)
C6 0.0495(14) 0.0340(12) 0.0448(13) -0.0057(10) 0.0161(11) -0.0012(9)
C7 0.130(3) 0.0309(13) 0.106(2) -0.0159(15) 0.065(3) -0.0031(15)
C8 0.0290(15) 0.0322(15) 0.0431(17) 0.000 0.0142(13) 0.000
C9 0.0350(16) 0.0311(16) 0.0521(19) 0.000 0.0180(15) 0.000
C10 0.0434(13) 0.0370(12) 0.0794(18) 0.0008(10) 0.0327(13) 0.0045(12)
C11 0.0608(17) 0.0374(13) 0.114(2) -0.0041(12) 0.0470(17) 0.0067(14)
C12 0.080(3) 0.0290(18) 0.139(4) 0.000 0.062(3) 0.000

loop_
_atom_type_symbol
_atom_type_description
_atom_type_scat_dispersion_real
_atom_type_scat_dispersion_imag
_atom_type_scat_source
C C 0.0033 0.0016 'International Tables Vol C Tables 4.2.6.8 and 6.1.1.4'
H H 0.0000 0.0000 'International Tables Vol C Tables 4.2.6.8 and 6.1.1.4'
N N 0.0061 0.0033 'International Tables Vol C Tables 4.2.6.8 and 6.1.1.4'
O O 0.0106 0.0060 'International Tables Vol C Tables 4.2.6.8 and 6.1.1.4'
Ni Ni 0.3393 1.1124 'International Tables Vol C Tables 4.2.6.8 and 6.1.1.4'

loop_
_geom_angle_atom_site_label_1
_geom_angle_atom_site_label_2
_geom_angle_atom_site_label_3
_geom_angle_site_symmetry_1
_geom_angle_site_symmetry_3
_geom_angle
O3 Ni1 O3 2_656 . 174.80(8)
O3 Ni1 N1 2_656 2_656 89.51(6)
O3 Ni1 N1 . 2_656 94.45(6)
O3 Ni1 N1 2_656 . 94.44(6)
O3 Ni1 N1 . . 89.51(6)
N1 Ni1 N1 2_656 . 81.18(10)
O3 Ni1 O1 2_656 2_656 84.94(6)
O3 Ni1 O1 . 2_656 90.56(6)
N1 Ni1 O1 2_656 2_656 168.37(6)
N1 Ni1 O1 . 2_656 109.39(6)
O3 Ni1 O1 2_656 . 90.57(6)
O3 Ni1 O1 . . 84.93(6)
N1 Ni1 O1 2_656 . 109.40(6)
N1 Ni1 O1 . . 168.37(6)
O1 Ni1 O1 2_656 . 60.57(7)
C8 O1 Ni1 . . 90.13(13)
C11 O2 H2 . . 109.5
Ni1 O3 H1W . . 118.5
Ni1 O3 H2W . . 121.3
H1W O3 H2W . . 111.0
C2 N1 C6 . . 118.93(19)
C2 N1 Ni1 . . 129.63(16)
C6 N1 Ni1 . . 111.43(14)
O5 N2 O5 . 2_655 123.1(4)
O5 N2 O4 . . 118.5(2)
O5 N2 O4 2_655 . 118.5(2)
C2 C1 H1A . . 109.5
C2 C1 H1B . . 109.5
H1A C1 H1B . . 109.5
C2 C1 H1C . . 109.5
H1A C1 H1C . . 109.5
H1B C1 H1C . . 109.5
N1 C2 C3 . . 120.4(2)
N1 C2 C1 . . 119.6(2)
C3 C2 C1 . . 120.0(2)
C4 C3 C2 . . 120.6(3)
C4 C3 H3A . . 119.7
C2 C3 H3A . . 119.7
C3 C4 C5 . . 120.5(2)
C3 C4 H4 . . 119.8
C5 C4 H4 . . 119.8
C4 C5 C6 . . 116.6(3)
C4 C5 C7 . . 123.7(2)
C6 C5 C7 . . 119.7(3)
N1 C6 C5 . . 123.0(2)
N1 C6 C6 . 2_656 117.96(12)
C5 C6 C6 . 2_656 119.02(16)
C7 C7 C5 2_656 . 121.26(16)
C7 C7 H7 2_656 . 119.4
C5 C7 H7 . . 119.4
O1 C8 O1 . 2_656 119.2(3)
O1 C8 C9 . . 120.42(13)
O1 C8 C9 2_656 . 120.42(13)
C10 C9 C10 2_656 . 119.1(3)
C10 C9 C8 2_656 . 120.46(15)
C10 C9 C8 . . 120.47(15)
C9 C10 C11 . . 120.7(2)
C9 C10 H10 . . 119.7
C11 C10 H10 . . 119.7
O2 C11 C12 . . 114.4(3)
O2 C11 C10 . . 125.8(3)
C12 C11 C10 . . 119.7(3)
C11 C12 C11 . 2_656 120.2(3)
C11 C12 H12 . . 119.9
C11 C12 H12 2_656 . 119.9

loop_
_geom_bond_atom_site_label_1
_geom_bond_atom_site_label_2
_geom_bond_site_symmetry_2
_geom_bond_distance
Ni1 O3 2_656 2.0393(15)
Ni1 O3 . 2.0393(15)
Ni1 N1 2_656 2.0839(17)
Ni1 N1 . 2.0840(17)
Ni1 O1 2_656 2.1645(14)
Ni1 O1 . 2.1647(14)
O1 C8 . 1.2658(19)
O2 C11 . 1.281(4)
O2 H2 . 0.8200
O3 H1W . 0.8251
O3 H2W . 0.8281
O4 N2 . 1.237(4)
O5 N2 . 1.200(2)
N1 C2 . 1.337(3)
N1 C6 . 1.358(3)
N2 O5 2_655 1.200(2)
C1 C2 . 1.487(3)
C1 H1A . 0.9600
C1 H1B . 0.9600
C1 H1C . 0.9600
C2 C3 . 1.420(3)
C3 C4 . 1.342(4)
C3 H3A . 0.9300
C4 C5 . 1.398(4)
C4 H4 . 0.9300
C5 C6 . 1.410(3)
C5 C7 . 1.420(4)
C6 C6 2_656 1.437(5)
C7 C7 2_656 1.332(7)
C7 H7 . 0.9300
C8 O1 2_656 1.2659(19)
C8 C9 . 1.495(4)
C9 C10 2_656 1.382(3)
C9 C10 . 1.382(3)
C10 C11 . 1.388(3)
C10 H10 . 0.9300
C11 C12 . 1.380(3)
C12 C11 2_656 1.380(3)
C12 H12 . 0.9300

loop_
_geom_hbond_atom_site_label_D
_geom_hbond_atom_site_label_H
_geom_hbond_atom_site_label_A
_geom_hbond_site_symmetry_A
_geom_hbond_distance_DH
_geom_hbond_distance_HA
_geom_hbond_distance_DA
_geom_hbond_angle_DHA
O3 H2W O1 7_556 0.83 1.96 2.784(2) 173.1
O3 H1W O4 . 0.83 1.97 2.7746(19) 166.0
O2 H2 O5 7_556 0.82 2.01 2.692(4) 140.1

loop_
_geom_torsion_atom_site_label_1
_geom_torsion_atom_site_label_2
_geom_torsion_atom_site_label_3
_geom_torsion_atom_site_label_4
_geom_torsion_site_symmetry_1
_geom_torsion_site_symmetry_4
_geom_torsion
O3 Ni1 O1 C8 2_656 . -83.86(8)
O3 Ni1 O1 C8 . . 93.52(8)
N1 Ni1 O1 C8 2_656 . -173.54(7)
N1 Ni1 O1 C8 . . 31.8(3)
O1 Ni1 O1 C8 2_656 . 0.0
O3 Ni1 N1 C2 2_656 . 93.27(19)
O3 Ni1 N1 C2 . . -83.34(19)
N1 Ni1 N1 C2 2_656 . -177.9(2)
O1 Ni1 N1 C2 2_656 . 7.1(2)
O1 Ni1 N1 C2 . . -22.0(4)
O3 Ni1 N1 C6 2_656 . -88.19(15)
O3 Ni1 N1 C6 . . 95.20(15)
N1 Ni1 N1 C6 2_656 . 0.62(11)
O1 Ni1 N1 C6 2_656 . -174.37(13)
O1 Ni1 N1 C6 . . 156.5(2)
C6 N1 C2 C3 . . 2.3(3)
Ni1 N1 C2 C3 . . -179.25(18)
C6 N1 C2 C1 . . -176.8(2)
Ni1 N1 C2 C1 . . 1.6(3)
N1 C2 C3 C4 . . -1.1(4)
C1 C2 C3 C4 . . 178.0(3)
C2 C3 C4 C5 . . -0.6(5)
C3 C4 C5 C6 . . 1.1(4)
C3 C4 C5 C7 . . -177.4(3)
C2 N1 C6 C5 . . -1.8(3)
Ni1 N1 C6 C5 . . 179.46(19)
C2 N1 C6 C6 . 2_656 176.9(2)
Ni1 N1 C6 C6 . 2_656 -1.8(3)
C4 C5 C6 N1 . . 0.1(4)
C7 C5 C6 N1 . . 178.7(2)
C4 C5 C6 C6 . 2_656 -178.6(3)
C7 C5 C6 C6 . 2_656 -0.1(4)
C4 C5 C7 C7 . 2_656 178.4(4)
C6 C5 C7 C7 . 2_656 0.0(6)
Ni1 O1 C8 O1 . 2_656 0.0000(10)
Ni1 O1 C8 C9 . . 180.0
O1 C8 C9 C10 . 2_656 169.33(14)
O1 C8 C9 C10 2_656 2_656 -10.67(14)
O1 C8 C9 C10 . . -10.67(14)
O1 C8 C9 C10 2_656 . 169.33(14)
C10 C9 C10 C11 2_656 . -0.10(19)
C8 C9 C10 C11 . . 179.90(19)
C9 C10 C11 O2 . . 176.5(4)
C9 C10 C11 C12 . . 0.2(4)
O2 C11 C12 C11 . 2_656 -176.8(4)
C10 C11 C12 C11 . 2_656 -0.10(19)
